data_2224385
loop_
_publ_author_name
'Tombul, Mustafa'
'Guven, Kutalmis'

_publ_section_title
;
 Poly[\m-aqua-diaqua(\m~2~-pyrazine-2,3-dicarboxylato)dilithium(I)]
;
_journal_coeditor_code OM2293
_journal_issue 12
_journal_name_full 'Acta Crystallographica Section E'
_journal_page_first m1704
_journal_page_last m1705
_journal_paper_doi 10.1107/S1600536809050570
_journal_volume 65
_journal_year 2009
_chemical_formula_iupac '[Li2 (C6 H2 N2 O4) (H2 O)3]'
_chemical_formula_moiety 'C6 H8 Li2 N2 O7'
_chemical_formula_sum 'C6 H8 Li2 N2 O7'
_chemical_formula_weight 234.02
_chemical_name_systematic
;
Poly[\m-aqua-diaqua(\m~2~-pyrazine-2,3-dicarboxylato)dilithium(I)]
;
_space_group_IT_number 14
_symmetry_cell_setting monoclinic
_symmetry_space_group_name_Hall '-P 2ybc'
_symmetry_space_group_name_H-M 'P 1 21/c 1'
_atom_sites_solution_hydrogens geom
_atom_sites_solution_primary direct
_atom_sites_solution_secondary difmap
_cell_angle_alpha 90.00
_cell_angle_beta 92.92(3)
_cell_angle_gamma 90.00
_cell_formula_units_Z 4
_cell_length_a 7.487(3)
_cell_length_b 16.409(8)
_cell_length_c 7.958(2)
_cell_measurement_reflns_used 25
_cell_measurement_temperature 298.0(10)
_cell_measurement_theta_max 7.920
_cell_measurement_theta_min 2.995
_cell_volume 976.4(7)
_computing_cell_refinement
;
MSC/AFC Diffractometer Control Software (Molecular Structure Corporation,
1989)
;
_computing_data_collection
;
MSC/AFC Diffractometer Control Software (Molecular Structure Corporation,
1989)
;
_computing_data_reduction
;
TEXSAN (Molecular Structure Corporation, 1993)
;
_computing_molecular_graphics
;
Mercury (Macrae <i>et al.</i>, 2008)
;
_computing_publication_material 'publCIF (Westrip, 2009)'
_computing_structure_refinement 'SHELXL97 (Sheldrick, 2008)'
_computing_structure_solution 'SHELXS97 (Sheldrick, 2008)'
_diffrn_ambient_temperature 298.0(10)
_diffrn_measured_fraction_theta_full 1.000
_diffrn_measured_fraction_theta_max 1.000
_diffrn_measurement_device_type Rigaku
_diffrn_measurement_method \w-2\q
_diffrn_radiation_monochromator graphite
_diffrn_radiation_source 'fine-focus sealed tube'
_diffrn_radiation_type MoK\a
_diffrn_radiation_wavelength 0.71069
_diffrn_reflns_av_R_equivalents 0.1195
_diffrn_reflns_av_sigmaI/netI 0.1266
_diffrn_reflns_limit_h_max 13
_diffrn_reflns_limit_h_min 0
_diffrn_reflns_limit_k_max 29
_diffrn_reflns_limit_k_min 0
_diffrn_reflns_limit_l_max 14
_diffrn_reflns_limit_l_min -14
_diffrn_reflns_number 6366
_diffrn_reflns_theta_full 40.00
_diffrn_reflns_theta_max 40.00
_diffrn_reflns_theta_min 2.72
_diffrn_standards_decay_% 0
_diffrn_standards_interval_count 150
_diffrn_standards_number 3
_exptl_absorpt_coefficient_mu 0.141
_exptl_absorpt_correction_T_max 0.9941
_exptl_absorpt_correction_T_min 0.9477
_exptl_absorpt_correction_type psi-scan
_exptl_absorpt_process_details '(North <i>et al.</i>,  1968)'
_exptl_crystal_colour yellow
_exptl_crystal_density_diffrn 1.592
_exptl_crystal_density_method 'not measured'
_exptl_crystal_description prism
_exptl_crystal_F_000 480
_exptl_crystal_size_max 0.4
_exptl_crystal_size_mid 0.2
_exptl_crystal_size_min 0.06
_refine_diff_density_max 0.493
_refine_diff_density_min -0.540
_refine_ls_extinction_method none
_refine_ls_goodness_of_fit_ref 0.961
_refine_ls_hydrogen_treatment mixed
_refine_ls_matrix_type full
_refine_ls_number_parameters 178
_refine_ls_number_reflns 6045
_refine_ls_number_restraints 0
_refine_ls_restrained_S_all 0.961
_refine_ls_R_factor_all 0.1870
_refine_ls_R_factor_gt 0.0623
_refine_ls_shift/su_max 0.000
_refine_ls_shift/su_mean 0.000
_refine_ls_structure_factor_coef Fsqd
_refine_ls_weighting_details 'calc w=1/[\s^2^(Fo^2^)+(0.0977P)^2^] where P=(Fo^2^+2Fc^2^)/3'
_refine_ls_weighting_scheme calc
_refine_ls_wR_factor_gt 0.1555
_refine_ls_wR_factor_ref 0.2112
_reflns_number_gt 2427
_reflns_number_total 6045
_reflns_threshold_expression I>2sigma(I)
_cod_data_source_file om2293.cif
_cod_data_source_block I
_cod_original_sg_symbol_H-M 'P 21/c'
_cod_database_code 2224385
_cod_database_fobs_code 2224385

loop_
_symmetry_equiv_pos_as_xyz
'x, y, z'
'-x, y+1/2, -z+1/2'
'-x, -y, -z'
'x, -y-1/2, z-1/2'

loop_
_atom_site_type_symbol
_atom_site_label
_atom_site_fract_x
_atom_site_fract_y
_atom_site_fract_z
_atom_site_U_iso_or_equiv
_atom_site_adp_type
_atom_site_calc_flag
_atom_site_refinement_flags
_atom_site_occupancy
_atom_site_disorder_assembly
_atom_site_disorder_group
O O1 -0.01123(18) 0.24672(8) 0.0505(2) 0.0341(3) Uani d . 1 . .
O O2 0.06063(17) 0.37715(7) 0.09640(16) 0.0236(3) Uani d . 1 . .
O O3 0.20616(17) 0.43281(7) 0.43623(16) 0.0238(3) Uani d . 1 . .
O O4 0.39167(18) 0.47554(7) 0.24601(18) 0.0277(3) Uani d . 1 . .
O O5 0.03262(19) 0.56609(8) 0.21735(17) 0.0252(3) Uani d . 1 . .
H H5A 0.004(4) 0.5875(17) 0.129(4) 0.043(8) Uiso d . 1 . .
H H5B 0.147(5) 0.558(2) 0.222(4) 0.069(10) Uiso d . 1 . .
O O6 0.17467(17) 0.58515(8) 0.56590(16) 0.0224(2) Uani d . 1 . .
H H6A 0.272(4) 0.613(2) 0.581(4) 0.058(9) Uiso d . 1 . .
H H6B 0.206(4) 0.5391(19) 0.519(3) 0.048(8) Uiso d . 1 . .
O O7 -0.2951(2) 0.46974(13) 0.0850(2) 0.0479(5) Uani d . 1 . .
H H7A -0.316(5) 0.501(2) -0.004(5) 0.082(12) Uiso d . 1 . .
H H7B -0.394(5) 0.465(2) 0.139(4) 0.064(10) Uiso d . 1 . .
N N1 0.29092(19) 0.19673(8) 0.21499(19) 0.0228(3) Uani d . 1 . .
N N2 0.52735(19) 0.30911(9) 0.3651(2) 0.0246(3) Uani d . 1 . .
C C1 0.0838(2) 0.30153(9) 0.1146(2) 0.0195(3) Uani d . 1 . .
C C2 0.2524(2) 0.27631(9) 0.2158(2) 0.0172(3) Uani d . 1 . .
C C3 0.4472(3) 0.17365(11) 0.2881(3) 0.0296(4) Uani d . 1 . .
H H3 0.4761 0.1185 0.2920 0.036 Uiso calc R 1 . .
C C4 0.5669(2) 0.22967(11) 0.3582(3) 0.0300(4) Uani d . 1 . .
H H4 0.6777 0.2118 0.4017 0.036 Uiso calc R 1 . .
C C5 0.3672(2) 0.33240(9) 0.2984(2) 0.0171(3) Uani d . 1 . .
C C6 0.31766(19) 0.42055(9) 0.3264(2) 0.0168(3) Uani d . 1 . .
Li Li1 -0.0795(5) 0.4524(2) 0.2209(4) 0.0289(7) Uani d . 1 . .
Li Li2 -0.0490(4) 0.63229(18) 0.4210(4) 0.0252(6) Uani d . 1 . .

loop_
_atom_site_aniso_label
_atom_site_aniso_U_11
_atom_site_aniso_U_22
_atom_site_aniso_U_33
_atom_site_aniso_U_12
_atom_site_aniso_U_13
_atom_site_aniso_U_23
O1 0.0312(7) 0.0205(6) 0.0488(9) -0.0017(5) -0.0159(6) -0.0045(6)
O2 0.0304(6) 0.0161(5) 0.0240(6) 0.0064(4) -0.0028(5) -0.0005(4)
O3 0.0310(6) 0.0158(5) 0.0257(6) 0.0022(4) 0.0123(5) 0.0002(4)
O4 0.0300(6) 0.0176(5) 0.0367(7) -0.0035(4) 0.0129(5) 0.0050(5)
O5 0.0298(6) 0.0255(6) 0.0201(6) 0.0068(5) 0.0016(5) 0.0034(5)
O6 0.0224(5) 0.0192(5) 0.0253(6) -0.0002(4) -0.0005(4) -0.0020(4)
O7 0.0300(8) 0.0775(14) 0.0371(9) 0.0162(8) 0.0109(6) 0.0208(9)
N1 0.0256(7) 0.0129(5) 0.0297(7) 0.0026(5) -0.0004(5) -0.0022(5)
N2 0.0191(6) 0.0208(6) 0.0334(8) 0.0025(5) -0.0024(5) -0.0025(5)
C1 0.0225(7) 0.0161(6) 0.0197(7) 0.0025(5) -0.0008(5) -0.0017(5)
C2 0.0178(6) 0.0133(5) 0.0209(7) 0.0012(5) 0.0024(5) -0.0005(5)
C3 0.0296(8) 0.0169(7) 0.0417(11) 0.0074(6) -0.0043(7) -0.0015(7)
C4 0.0229(7) 0.0224(7) 0.0438(11) 0.0083(6) -0.0060(7) -0.0020(7)
C5 0.0180(6) 0.0132(5) 0.0201(7) 0.0007(5) 0.0022(5) 0.0000(5)
C6 0.0174(6) 0.0120(5) 0.0212(7) -0.0002(4) 0.0016(5) 0.0002(5)
Li1 0.0367(17) 0.0197(13) 0.0312(17) 0.0031(12) 0.0100(13) 0.0010(12)
Li2 0.0300(15) 0.0163(12) 0.0294(16) 0.0004(11) 0.0045(12) 0.0027(11)

loop_
_atom_type_symbol
_atom_type_description
_atom_type_scat_dispersion_real
_atom_type_scat_dispersion_imag
_atom_type_scat_source
C C 0.0033 0.0016 'International Tables Vol C Tables 4.2.6.8 and 6.1.1.4'
O O 0.0106 0.0060 'International Tables Vol C Tables 4.2.6.8 and 6.1.1.4'
N N 0.0061 0.0033 'International Tables Vol C Tables 4.2.6.8 and 6.1.1.4'
H H 0.0000 0.0000 'International Tables Vol C Tables 4.2.6.8 and 6.1.1.4'
Li Li 0.0000 0.0000 'International Tables Vol C Tables 4.2.6.8 and 6.1.1.4'

loop_
_geom_angle_atom_site_label_1
_geom_angle_atom_site_label_2
_geom_angle_atom_site_label_3
_geom_angle_site_symmetry_1
_geom_angle_site_symmetry_3
_geom_angle
_geom_angle_publ_flag
Li1 O5 Li2 . . 109.27(14) ?
Li1 O5 H5B . . 105(2) ?
Li2 O5 H5B . . 112(2) ?
Li1 O5 H5A . . 109(2) ?
Li2 O5 H5A . . 112(2) ?
H5B O5 H5A . . 109(3) ?
Li1 O6 Li2 3_566 . 105.71(15) ?
Li1 O6 H6A 3_566 . 112(2) ?
Li2 O6 H6A . . 121(2) ?
Li1 O6 H6B 3_566 . 102.5(18) ?
Li2 O6 H6B . . 107.5(18) ?
H6A O6 H6B . . 106(3) ?
C1 O1 Li2 . 2_545 121.88(15) ?
C1 O2 Li1 . . 130.35(15) ?
C6 O3 Li2 . 3_566 138.22(14) ?
C3 N1 C2 . . 117.34(14) ?
C3 N1 Li2 . 2_545 136.14(14) ?
C2 N1 Li2 . 2_545 106.51(13) ?
C4 N2 C5 . . 117.17(15) ?
N1 C2 C5 . . 121.12(14) ?
N1 C2 C1 . . 115.90(13) ?
C5 C2 C1 . . 122.89(13) ?
N2 C5 C2 . . 120.88(14) ?
N2 C5 C6 . . 115.78(13) ?
C2 C5 C6 . . 123.27(13) ?
N2 C4 C3 . . 121.58(16) ?
N2 C4 H4 . . 119.2 ?
C3 C4 H4 . . 119.2 ?
N1 C3 C4 . . 121.58(16) ?
N1 C3 H3 . . 119.2 ?
C4 C3 H3 . . 119.2 ?
O1 C1 O2 . . 126.41(15) ?
O1 C1 C2 . . 117.66(14) ?
O2 C1 C2 . . 115.79(14) ?
O4 C6 O3 . . 124.60(14) ?
O4 C6 C5 . . 119.72(14) ?
O3 C6 C5 . . 115.64(13) ?
O1 Li2 O3 2 3_566 126.42(18) ?
O1 Li2 O5 2 . 121.53(17) ?
O3 Li2 O5 3_566 . 111.87(15) ?
O1 Li2 O6 2 . 96.70(15) ?
O3 Li2 O6 3_566 . 88.14(13) ?
O5 Li2 O6 . . 88.74(13) ?
O1 Li2 N1 2 2 77.56(12) ?
O3 Li2 N1 3_566 2 92.34(14) ?
O5 Li2 N1 . 2 97.38(14) ?
O6 Li2 N1 . 2 173.18(17) ?
O7 Li1 O2 . . 105.65(18) ?
O7 Li1 O6 . 3_566 101.58(17) ?
O2 Li1 O6 . 3_566 118.14(18) ?
O7 Li1 O5 . . 101.05(17) ?
O2 Li1 O5 . . 110.05(17) ?
O6 Li1 O5 3_566 . 117.60(17) ?
Li1 O7 H7A . . 130(3) ?
Li1 O7 H7B . . 115(2) ?
H7A O7 H7B . . 109(3) ?

loop_
_geom_bond_atom_site_label_1
_geom_bond_atom_site_label_2
_geom_bond_site_symmetry_2
_geom_bond_distance
_geom_bond_publ_flag
O5 Li1 . 2.046(4) yes
O5 Li2 . 2.069(4) yes
O5 H5B . 0.87(4) ?
O5 H5A . 0.80(3) ?
O4 C6 . 1.2517(19) ?
O6 Li2 . 2.129(4) yes
O6 H6A . 0.87(3) ?
O6 H6B . 0.88(3) ?
O1 C1 . 1.241(2) ?
O2 C1 . 1.260(2) ?
O2 Li1 . 1.927(3) yes
O3 C6 . 1.2552(19) ?
N1 C3 . 1.335(2) ?
N1 C2 . 1.337(2) ?
N1 Li2 2_545 2.317(4) yes
N2 C4 . 1.338(2) ?
N2 C5 . 1.342(2) ?
C2 C5 . 1.400(2) ?
C2 C1 . 1.519(2) ?
C5 C6 . 1.513(2) ?
C4 C3 . 1.382(3) ?
C4 H4 . 0.9300 ?
C3 H3 . 0.9300 ?
Li2 O1 2 1.942(3) yes
Li2 O3 3_566 1.988(3) yes
Li2 N1 2 2.317(4) yes
Li1 O7 . 1.918(4) yes
Li1 O6 3_566 1.973(4) yes
O7 H7A . 0.88(4) ?
O7 H7B . 0.88(4) ?

loop_
_geom_hbond_atom_site_label_D
_geom_hbond_atom_site_label_H
_geom_hbond_atom_site_label_A
_geom_hbond_site_symmetry_A
_geom_hbond_distance_DH
_geom_hbond_distance_HA
_geom_hbond_distance_DA
_geom_hbond_angle_DHA
_geom_hbond_publ_flag
O5 H5A O2 3_565 0.81(3) 1.92(3) 2.723(3) 172.60(3) yes
O5 H5B O4 . 0.87(4) 2.28(4) 3.068(3) 152(3) yes
O6 H6A N2 3_666 0.86(3) 2.00(3) 2.857(3) 169.66(4) yes
O6 H6B O3 . 0.88(3) 1.86(3) 2.719(3) 163(3) yes
O7 H7A O4 3_565 0.88(4) 2.02(4) 2.841(3) 154.89(6) yes
O7 H7B O4 1_455 0.88(4) 1.86(4) 2.730(3) 169.51(6) yes

loop_
_geom_torsion_atom_site_label_1
_geom_torsion_atom_site_label_2
_geom_torsion_atom_site_label_3
_geom_torsion_atom_site_label_4
_geom_torsion_site_symmetry_1
_geom_torsion_site_symmetry_2
_geom_torsion_site_symmetry_3
_geom_torsion_site_symmetry_4
_geom_torsion
_geom_torsion_publ_flag
C3 N1 C2 C5 . . . . -3.5(2) ?
Li2 N1 C2 C5 2_545 . . . 176.03(15) ?
C3 N1 C2 C1 . . . . 173.33(16) ?
Li2 N1 C2 C1 2_545 . . . -7.18(18) ?
C4 N2 C5 C2 . . . . -4.0(3) ?
C4 N2 C5 C6 . . . . 172.98(16) ?
N1 C2 C5 N2 . . . . 6.5(3) ?
C1 C2 C5 N2 . . . . -170.03(15) ?
N1 C2 C5 C6 . . . . -170.25(15) ?
C1 C2 C5 C6 . . . . 13.2(2) ?
C5 N2 C4 C3 . . . . -1.1(3) ?
C2 N1 C3 C4 . . . . -1.6(3) ?
Li2 N1 C3 C4 2_545 . . . 179.05(19) ?
N2 C4 C3 N1 . . . . 4.1(3) ?
Li2 O1 C1 O2 2_545 . . . 176.24(17) ?
Li2 O1 C1 C2 2_545 . . . 0.7(2) ?
Li1 O2 C1 O1 . . . . 87.8(3) ?
Li1 O2 C1 C2 . . . . -96.7(2) ?
N1 C2 C1 O1 . . . . 5.3(2) ?
C5 C2 C1 O1 . . . . -177.97(16) ?
N1 C2 C1 O2 . . . . -170.67(15) ?
C5 C2 C1 O2 . . . . 6.1(2) ?
Li2 O3 C6 O4 3_566 . . . 174.97(19) ?
Li2 O3 C6 C5 3_566 . . . -7.5(3) ?
N2 C5 C6 O4 . . . . 73.8(2) ?
C2 C5 C6 O4 . . . . -109.25(19) ?
N2 C5 C6 O3 . . . . -103.86(18) ?
C2 C5 C6 O3 . . . . 73.1(2) ?
Li1 O5 Li2 O1 . . . 2 -174.09(18) ?
Li1 O5 Li2 O3 . . . 3_566 1.3(2) ?
Li1 O5 Li2 O6 . . . . 88.83(16) ?
Li1 O5 Li2 N1 . . . 2 -94.19(16) ?
Li1 O6 Li2 O1 3_566 . . 2 105.93(16) ?
Li1 O6 Li2 O3 3_566 . . 3_566 -20.53(16) ?
Li1 O6 Li2 O5 3_566 . . . -132.46(14) ?
C1 O2 Li1 O7 . . . . -101.2(2) ?
C1 O2 Li1 O6 . . . 3_566 11.5(3) ?
C1 O2 Li1 O5 . . . . 150.45(16) ?
Li2 O5 Li1 O7 . . . . 91.67(18) ?
Li2 O5 Li1 O2 . . . . -156.99(16) ?
Li2 O5 Li1 O6 . . . 3_566 -17.8(2) ?
